data_7156565
loop_
_publ_author_name
'Mistry, Anish'
'Knighton, Richard C.'
'Forshaw, Sam'
'Dualeh, Zakaria'
'Parker, Jeremy S.'
'Wills, Martin'

_publ_section_title
;
 Synthesis and cycloaddition reactions of strained alkynes derived from
 2,2'-dihydroxy-1,1'-biaryls.
;
_journal_issue 46
_journal_name_full 'Organic &amp; biomolecular chemistry'
_journal_page_first 8965
_journal_page_last 8975
_journal_paper_doi 10.1039/c8ob01768a
_journal_volume 16
_journal_year 2018
_chemical_formula_moiety 'C18 H14 O4'
_chemical_formula_sum 'C18 H14 O4'
_chemical_formula_weight 294.29
_space_group_crystal_system monoclinic
_space_group_IT_number 14
_space_group_name_Hall '-P 2ybc'
_space_group_name_H-M_alt 'P 1 21/c 1'
_symmetry_space_group_name_Hall '-P 2ybc'
_symmetry_space_group_name_H-M 'P 1 21/c 1'
_atom_sites_solution_hydrogens geom
_atom_sites_solution_primary dual
_audit_creation_date 2018-01-28
_audit_creation_method
;
Olex2 1.2
(compiled 2017.08.10 svn.r3458 for OlexSys, GUI svn.r5381)
;
_audit_update_record
;
2018-06-28 deposited with the CCDC.
2018-10-05 downloaded from the CCDC.
;
_cell_angle_alpha 90
_cell_angle_beta 110.5855(8)
_cell_angle_gamma 90
_cell_formula_units_Z 4
_cell_length_a 10.80656(8)
_cell_length_b 17.94783(10)
_cell_length_c 7.75427(6)
_cell_measurement_reflns_used 19058
_cell_measurement_temperature 150.04(10)
_cell_measurement_theta_max 73.2670
_cell_measurement_theta_min 4.3480
_cell_volume 1407.943(19)
_computing_cell_refinement 'CrysAlisPro 1.171.38.43f (Rigaku OD, 2015)'
_computing_data_collection 'CrysAlisPro 1.171.38.43f (Rigaku OD, 2015)'
_computing_data_reduction 'CrysAlisPro 1.171.38.43f (Rigaku OD, 2015)'
_computing_molecular_graphics 'Olex2 (Dolomanov et al., 2009)'
_computing_publication_material 'Olex2 (Dolomanov et al., 2009)'
_computing_structure_refinement 'ShelXL (Sheldrick, 2015)'
_computing_structure_solution 'ShelXT (Sheldrick, 2015)'
_diffrn_ambient_environment N~2~
_diffrn_ambient_temperature 150.04(10)
_diffrn_detector 'CCD plate'
_diffrn_detector_area_resol_mean 5.3046
_diffrn_detector_type AtlasS2
_diffrn_measured_fraction_theta_full 1.000
_diffrn_measured_fraction_theta_max 0.997
_diffrn_measurement_details
;
List of Runs (angles in degrees, time in seconds):

  # Type    Start    End  Width  t~exp~   \w     \q     \k     \f   Frames
#--------------------------------------------------------------------------
  1  \w    -96.00  -2.00   1.00    1.00    --  -42.36 125.00  30.00   94
  2  \w   -115.00 -20.00   1.00    1.00    --  -42.36 -37.00  90.00   95
  3  \w   -115.00 -20.00   1.00    1.00    --  -42.36 -37.00 -90.00   95
  4  \w   -115.00 -20.00   1.00    1.00    --  -42.36 -37.00-180.00   95
  5  \w     23.00  97.00   1.00    1.00    --   42.36-125.00  90.00   74
  6  \w     23.00  97.00   1.00    1.00    --   42.36-125.00-180.00   74
  7  \w     94.00 178.00   1.00    1.00    --  106.00 125.00   0.00   84
  8  \w     31.00 130.00   1.00    1.00    --  106.00 -30.00  90.00   99
  9  \w     32.00 137.00   1.00    1.00    --  106.00 -77.00   0.00  105
 10  \w     34.00 121.00   1.00    1.00    --  106.00-125.00 120.00   87
 11  \w     94.00 178.00   1.00    1.00    --  106.00 125.00  90.00   84
 12  \w     34.00 121.00   1.00    1.00    --  106.00-125.00 -90.00   87
 13  \w     82.00 178.00   1.00    1.00    --  106.00  30.00 -30.00   96
 14  \w     25.00 109.00   1.00    1.00    --  106.00 -94.00 120.00   84
 15  \w     82.00 177.00   1.00    1.00    --  106.00  45.00  60.00   95
 16  \w     25.00 109.00   1.00    1.00    --  106.00 -94.00 -30.00   84
 17  \w     94.00 178.00   1.00    1.00    --  106.00 125.00 -30.00   84
 18  \w     34.00 121.00   1.00    1.00    --  106.00-125.00 -30.00   87
 19  \w     36.00 134.00   1.00    1.00    --  106.00 -61.00 -60.00   98
 20  \w     36.00 134.00   1.00    1.00    --  106.00 -61.00  90.00   98
 21  \w     82.00 178.00   1.00    1.00    --  106.00  30.00   0.00   96
 22  \w     34.00 121.00   1.00    1.00    --  106.00-125.00   0.00   87
 23  \w     94.00 178.00   1.00    1.00    --  106.00 125.00 120.00   84
 24  \w     35.00 130.00   1.00    1.00    --  106.00 -45.00-150.00   95
 25  \w   -116.00 -11.00   1.00    1.00    --  -42.36 -77.00-180.00  105
 26  \w   -116.00 -11.00   1.00    1.00    --  -42.36 -77.00  90.00  105
 27  \w   -113.00 -16.00   1.00    1.00    --  -42.36 -57.00  30.00   97
 28  \w   -116.00 -11.00   1.00    1.00    --  -42.36 -77.00 -90.00  105
 29  \w     11.00 116.00   1.00    1.00    --   42.36  77.00   0.00  105
 30  \w      1.00  82.00   1.00    1.00    --   42.36 -99.00 -90.00   81
 31  \w     82.00 178.00   1.00    1.00    --  106.00  30.00-120.00   96
 32  \w     78.00 176.00   1.00    1.00    --  106.00  61.00-180.00   98
 33  \w     78.00 176.00   1.00    1.00    --  106.00  61.00 -90.00   98
 34  \w     61.00 178.00   1.00    1.00    --  106.00  15.00-180.00  117
;
_diffrn_measurement_device 'four-circle diffractometer'
_diffrn_measurement_device_type 'SuperNova, Dual, Cu at zero, AtlasS2'
_diffrn_measurement_method '\w scans'
_diffrn_orient_matrix_type 'CrysAlisPro convention (1999,Acta A55,543-557)'
_diffrn_orient_matrix_UB_11 -0.1277972000
_diffrn_orient_matrix_UB_12 -0.0458996000
_diffrn_orient_matrix_UB_13 -0.0429071000
_diffrn_orient_matrix_UB_21 -0.0826198000
_diffrn_orient_matrix_UB_22 0.0716983000
_diffrn_orient_matrix_UB_23 -0.0582116000
_diffrn_orient_matrix_UB_31 -0.0053316000
_diffrn_orient_matrix_UB_32 -0.0110458000
_diffrn_orient_matrix_UB_33 -0.1995004000
_diffrn_radiation_monochromator mirror
_diffrn_radiation_probe x-ray
_diffrn_radiation_type CuK\a
_diffrn_radiation_wavelength 1.54184
_diffrn_reflns_av_R_equivalents 0.0957
_diffrn_reflns_av_unetI/netI 0.0315
_diffrn_reflns_Laue_measured_fraction_full 1.000
_diffrn_reflns_Laue_measured_fraction_max 0.997
_diffrn_reflns_limit_h_max 13
_diffrn_reflns_limit_h_min -13
_diffrn_reflns_limit_k_max 22
_diffrn_reflns_limit_k_min -22
_diffrn_reflns_limit_l_max 8
_diffrn_reflns_limit_l_min -9
_diffrn_reflns_number 27406
_diffrn_reflns_point_group_measured_fraction_full 1.000
_diffrn_reflns_point_group_measured_fraction_max 0.997
_diffrn_reflns_theta_full 67.684
_diffrn_reflns_theta_max 73.502
_diffrn_reflns_theta_min 4.370
_diffrn_source 'micro-focus sealed X-ray tube'
_diffrn_source_type 'SuperNova (Cu) X-ray Source'
_exptl_absorpt_coefficient_mu 0.808
_exptl_absorpt_correction_T_max 1.00000
_exptl_absorpt_correction_T_min 0.27954
_exptl_absorpt_correction_type multi-scan
_exptl_absorpt_process_details
;
CrysAlisPro 1.171.38.43f (Rigaku Oxford Diffraction, 2015)
Empirical absorption correction using spherical harmonics,
 implemented in SCALE3 ABSPACK scaling algorithm.
;
_exptl_crystal_colour colourless
_exptl_crystal_colour_primary colourless
_exptl_crystal_density_diffrn 1.388
_exptl_crystal_description block
_exptl_crystal_F_000 616
_exptl_crystal_size_max 0.25
_exptl_crystal_size_mid 0.2
_exptl_crystal_size_min 0.1
_refine_diff_density_max 0.265
_refine_diff_density_min -0.358
_refine_diff_density_rms 0.062
_refine_ls_extinction_method none
_refine_ls_goodness_of_fit_ref 1.048
_refine_ls_hydrogen_treatment constr
_refine_ls_matrix_type full
_refine_ls_number_parameters 200
_refine_ls_number_reflns 2829
_refine_ls_number_restraints 0
_refine_ls_restrained_S_all 1.048
_refine_ls_R_factor_all 0.0459
_refine_ls_R_factor_gt 0.0451
_refine_ls_shift/su_max 0.001
_refine_ls_shift/su_mean 0.000
_refine_ls_structure_factor_coef Fsqd
_refine_ls_weighting_details 'w=1/[\s^2^(Fo^2^)+(0.0727P)^2^+0.4940P] where P=(Fo^2^+2Fc^2^)/3'
_refine_ls_weighting_scheme calc
_refine_ls_wR_factor_gt 0.1204
_refine_ls_wR_factor_ref 0.1217
_reflns_Friedel_coverage 0.000
_reflns_number_gt 2738
_reflns_number_total 2829
_reflns_threshold_expression 'I > 2\s(I)'
_cod_data_source_file c8ob01768a2.cif
_cod_data_source_block 017rck17
_cod_depositor_comments 'Adding full bibliography for 7156565--7156567.cif.'
_cod_original_cell_volume 1407.942(18)
_cod_database_code 7156565
_shelx_shelxl_version_number 2017/1
_chemical_oxdiff_formula C18H14O4
_chemical_oxdiff_usercomment '017RCK17 colourless block 0.4 0.4 0.12 EtOAc/hexane Cu150K 4x4'
_shelx_space_group_comment
;
The symmetry employed for this shelxl refinement is uniquely defined
by the following loop, which should always be used as a source of
symmetry information in preference to the above space-group names.
They are only intended as comments.
;
_reflns_odcompleteness_completeness 99.97
_reflns_odcompleteness_iscentric 1
_reflns_odcompleteness_theta 71.98
_olex2_refinement_description
;
1. Fixed Uiso
 At 1.2 times of:
  All C(H) groups, All C(H,H) groups
 At 1.5 times of:
  All C(H,H,H) groups
2.a Secondary CH2 refined with riding coordinates:
 C14(H14A,H14B), C17(H17A,H17B)
2.b Aromatic/amide H refined with riding coordinates:
 C8(H8), C10(H10), C2(H2), C5(H5), C4(H4), C3(H3), C19(H19)
2.c Idealised Me refined as rotating group:
 C22(H22A,H22B,H22C)
;
_olex2_submission_special_instructions 'No special instructions were received'
_oxdiff_exptl_absorpt_empirical_details
;
Empirical correction (ABSPACK) includes:
- Absorption correction using spherical harmonics
- Frame scaling
;
_oxdiff_exptl_absorpt_empirical_full_max 4.768
_oxdiff_exptl_absorpt_empirical_full_min 0.484

loop_
_space_group_symop_operation_xyz
'x, y, z'
'-x, y+1/2, -z+1/2'
'-x, -y, -z'
'x, -y-1/2, z-1/2'

loop_
_atom_site_label
_atom_site_type_symbol
_atom_site_fract_x
_atom_site_fract_y
_atom_site_fract_z
_atom_site_U_iso_or_equiv
_atom_site_adp_type
_atom_site_occupancy
_atom_site_site_symmetry_order
_atom_site_calc_flag
_atom_site_refinement_flags_posn
O18 O 0.72132(9) 0.69493(5) 0.49569(12) 0.0220(2) Uani 1 1 d .
O13 O 0.62189(8) 0.46911(5) 0.34487(11) 0.0197(2) Uani 1 1 d .
O21 O 0.83922(9) 0.39030(5) 0.37461(13) 0.0235(2) Uani 1 1 d .
O20 O 1.01227(10) 0.66104(5) 0.06120(14) 0.0298(3) Uani 1 1 d .
C12 C 0.72098(11) 0.50223(7) 0.29918(15) 0.0166(3) Uani 1 1 d .
C7 C 0.70586(12) 0.57655(6) 0.23853(15) 0.0166(3) Uani 1 1 d .
C6 C 0.58823(12) 0.62092(6) 0.23609(16) 0.0168(3) Uani 1 1 d .
C8 C 0.80154(12) 0.60806(7) 0.17946(16) 0.0177(3) Uani 1 1 d .
H8 H 0.791852 0.656864 0.136442 0.021 Uiso 1 1 calc R
C11 C 0.83380(12) 0.46100(7) 0.30795(16) 0.0184(3) Uani 1 1 d .
C9 C 0.91189(12) 0.56676(7) 0.18452(16) 0.0181(3) Uani 1 1 d .
C1 C 0.59920(12) 0.67849(7) 0.36243(16) 0.0180(3) Uani 1 1 d .
C10 C 0.92914(12) 0.49329(7) 0.25072(16) 0.0187(3) Uani 1 1 d .
H10 H 1.004068 0.466500 0.256089 0.022 Uiso 1 1 calc R
C2 C 0.49017(13) 0.72131(7) 0.35406(18) 0.0229(3) Uani 1 1 d .
H2 H 0.499339 0.759754 0.438084 0.028 Uiso 1 1 calc R
C5 C 0.46381(12) 0.60707(7) 0.10392(17) 0.0204(3) Uani 1 1 d .
H5 H 0.454092 0.568756 0.019401 0.024 Uiso 1 1 calc R
C15 C 0.69239(13) 0.52583(7) 0.63793(17) 0.0227(3) Uani 1 1 d .
C14 C 0.65445(13) 0.45487(7) 0.54000(17) 0.0221(3) Uani 1 1 d .
H14A H 0.726908 0.419620 0.582985 0.027 Uiso 1 1 calc R
H14B H 0.578688 0.433949 0.562312 0.027 Uiso 1 1 calc R
C4 C 0.35440(13) 0.64930(7) 0.09615(17) 0.0229(3) Uani 1 1 d .
H4 H 0.272248 0.639050 0.007574 0.027 Uiso 1 1 calc R
C3 C 0.36796(13) 0.70700(7) 0.22119(18) 0.0243(3) Uani 1 1 d .
H3 H 0.295157 0.735860 0.215536 0.029 Uiso 1 1 calc R
C19 C 1.01432(13) 0.59863(7) 0.12212(17) 0.0218(3) Uani 1 1 d .
H19 H 1.086238 0.568602 0.129995 0.026 Uiso 1 1 calc R
C16 C 0.71862(13) 0.58973(8) 0.67887(17) 0.0239(3) Uani 1 1 d .
C22 C 0.95029(14) 0.34554(7) 0.37995(19) 0.0252(3) Uani 1 1 d .
H22A H 0.947678 0.336660 0.256636 0.038 Uiso 1 1 calc GR
H22B H 0.946994 0.298829 0.438522 0.038 Uiso 1 1 calc GR
H22C H 1.030607 0.371122 0.448282 0.038 Uiso 1 1 calc GR
C17 C 0.73227(14) 0.67101(8) 0.67868(17) 0.0255(3) Uani 1 1 d .
H17A H 0.663626 0.694265 0.713811 0.031 Uiso 1 1 calc R
H17B H 0.817391 0.685708 0.766842 0.031 Uiso 1 1 calc R

loop_
_atom_site_aniso_label
_atom_site_aniso_U_11
_atom_site_aniso_U_22
_atom_site_aniso_U_33
_atom_site_aniso_U_23
_atom_site_aniso_U_13
_atom_site_aniso_U_12
O18 0.0188(5) 0.0227(4) 0.0207(4) -0.0044(3) 0.0024(4) -0.0012(3)
O13 0.0179(5) 0.0211(4) 0.0175(4) 0.0022(3) 0.0032(3) -0.0019(3)
O21 0.0235(5) 0.0169(4) 0.0295(5) 0.0044(3) 0.0086(4) 0.0054(3)
O20 0.0294(5) 0.0277(5) 0.0343(5) 0.0050(4) 0.0137(4) -0.0024(4)
C12 0.0169(6) 0.0186(6) 0.0120(5) -0.0014(4) 0.0021(4) -0.0011(4)
C7 0.0176(6) 0.0179(6) 0.0110(5) -0.0020(4) 0.0009(4) 0.0011(4)
C6 0.0188(6) 0.0161(5) 0.0152(5) 0.0030(4) 0.0055(5) 0.0012(4)
C8 0.0205(6) 0.0178(6) 0.0125(5) -0.0002(4) 0.0031(5) 0.0012(5)
C11 0.0220(6) 0.0162(5) 0.0133(5) -0.0009(4) 0.0018(5) 0.0007(4)
C9 0.0191(6) 0.0211(6) 0.0121(5) -0.0024(4) 0.0030(5) -0.0004(5)
C1 0.0183(6) 0.0172(5) 0.0171(6) 0.0007(4) 0.0045(5) -0.0006(4)
C10 0.0170(6) 0.0213(6) 0.0152(5) -0.0022(4) 0.0025(4) 0.0037(5)
C2 0.0255(7) 0.0195(6) 0.0244(6) -0.0010(5) 0.0095(5) 0.0029(5)
C5 0.0215(6) 0.0204(6) 0.0161(6) 0.0011(4) 0.0027(5) -0.0003(5)
C15 0.0204(6) 0.0312(7) 0.0154(6) 0.0041(5) 0.0049(5) 0.0045(5)
C14 0.0209(6) 0.0249(6) 0.0199(6) 0.0062(5) 0.0062(5) 0.0020(5)
C4 0.0164(6) 0.0279(6) 0.0194(6) 0.0053(5) 0.0002(5) 0.0002(5)
C3 0.0207(6) 0.0254(6) 0.0272(7) 0.0063(5) 0.0090(5) 0.0077(5)
C19 0.0201(6) 0.0269(6) 0.0174(6) -0.0021(5) 0.0055(5) -0.0001(5)
C16 0.0209(6) 0.0329(7) 0.0146(6) -0.0006(5) 0.0020(5) 0.0047(5)
C22 0.0249(7) 0.0213(6) 0.0255(6) 0.0009(5) 0.0039(5) 0.0084(5)
C17 0.0252(7) 0.0293(7) 0.0172(6) -0.0064(5) 0.0016(5) 0.0034(5)

loop_
_atom_type_symbol
_atom_type_description
_atom_type_scat_dispersion_real
_atom_type_scat_dispersion_imag
_atom_type_scat_source
C C 0.0181 0.0091 'International Tables Vol C Tables 4.2.6.8 and 6.1.1.4'
H H 0.0000 0.0000 'International Tables Vol C Tables 4.2.6.8 and 6.1.1.4'
O O 0.0492 0.0322 'International Tables Vol C Tables 4.2.6.8 and 6.1.1.4'

loop_
_geom_angle_atom_site_label_1
_geom_angle_atom_site_label_2
_geom_angle_atom_site_label_3
_geom_angle
C1 O18 C17 113.23(10)
C12 O13 C14 114.80(9)
C11 O21 C22 117.17(10)
O13 C12 C7 119.15(10)
O13 C12 C11 120.00(10)
C7 C12 C11 120.82(11)
C12 C7 C6 120.57(11)
C8 C7 C12 118.97(11)
C8 C7 C6 120.46(10)
C1 C6 C7 121.47(11)
C5 C6 C7 120.63(11)
C5 C6 C1 117.89(11)
C7 C8 H8 119.9
C7 C8 C9 120.20(11)
C9 C8 H8 119.9
O21 C11 C12 115.38(11)
O21 C11 C10 125.00(11)
C10 C11 C12 119.62(11)
C8 C9 C10 120.83(11)
C8 C9 C19 121.31(11)
C10 C9 C19 117.85(11)
O18 C1 C6 120.06(11)
C2 C1 O18 118.98(11)
C2 C1 C6 120.93(11)
C11 C10 C9 119.51(11)
C11 C10 H10 120.2
C9 C10 H10 120.2
C1 C2 H2 119.9
C3 C2 C1 120.26(12)
C3 C2 H2 119.9
C6 C5 H5 119.3
C4 C5 C6 121.35(11)
C4 C5 H5 119.3
C16 C15 C14 165.23(13)
O13 C14 C15 107.96(10)
O13 C14 H14A 110.1
O13 C14 H14B 110.1
C15 C14 H14A 110.1
C15 C14 H14B 110.1
H14A C14 H14B 108.4
C5 C4 H4 120.1
C5 C4 C3 119.81(11)
C3 C4 H4 120.1
C2 C3 C4 119.76(12)
C2 C3 H3 120.1
C4 C3 H3 120.1
O20 C19 C9 125.07(12)
O20 C19 H19 117.5
C9 C19 H19 117.5
C15 C16 C17 165.32(13)
O21 C22 H22A 109.5
O21 C22 H22B 109.5
O21 C22 H22C 109.5
H22A C22 H22B 109.5
H22A C22 H22C 109.5
H22B C22 H22C 109.5
O18 C17 C16 108.82(10)
O18 C17 H17A 109.9
O18 C17 H17B 109.9
C16 C17 H17A 109.9
C16 C17 H17B 109.9
H17A C17 H17B 108.3

loop_
_geom_bond_atom_site_label_1
_geom_bond_atom_site_label_2
_geom_bond_distance
O18 C1 1.3919(15)
O18 C17 1.4469(16)
O13 C12 1.3756(14)
O13 C14 1.4506(15)
O21 C11 1.3635(15)
O21 C22 1.4328(15)
O20 C19 1.2127(17)
C12 C7 1.4047(16)
C12 C11 1.4072(17)
C7 C6 1.4945(16)
C7 C8 1.3899(17)
C6 C1 1.3999(17)
C6 C5 1.3968(17)
C8 H8 0.9300
C8 C9 1.3929(17)
C11 C10 1.3842(18)
C9 C10 1.4035(17)
C9 C19 1.4708(17)
C1 C2 1.3891(18)
C10 H10 0.9300
C2 H2 0.9300
C2 C3 1.3838(19)
C5 H5 0.9300
C5 C4 1.3879(18)
C15 C14 1.4655(18)
C15 C16 1.197(2)
C14 H14A 0.9700
C14 H14B 0.9700
C4 H4 0.9300
C4 C3 1.3907(19)
C3 H3 0.9300
C19 H19 0.9300
C16 C17 1.4663(19)
C22 H22A 0.9600
C22 H22B 0.9600
C22 H22C 0.9600
C17 H17A 0.9700
C17 H17B 0.9700
